data_9016197
loop_
_publ_author_name
'Amoros, P.'
'Beltran-Porter D'
'Le Bail, A.'
'Ferey, G.'
'Villeneuve, G.'

_publ_section_title
;
 Crystal structure of A(VO2)(HPO4)(A=NH4,K,Rb) solved
 from X-ray powder diffraction
 _cod_database_code 1000081
;
_journal_name_full 'European Journal of Solid State and Inorganic Chemistry'
_journal_page_first 599
_journal_page_last 607
_journal_volume 25
_journal_year 1988
_chemical_formula_sum 'O6 P Rb V'
_space_group_IT_number 61
_symmetry_space_group_name_Hall '-P 2ac 2ab'
_symmetry_space_group_name_H-M 'P b c a'
_cell_angle_alpha 90
_cell_angle_beta 90
_cell_angle_gamma 90
_cell_length_a 6.8182
_cell_length_b 9.291
_cell_length_c 17.631
_cell_formula_units_Z 8
_cell_volume 1116.887
_database_code_amcsd 0012525
_exptl_crystal_density_diffrn 3.133
_cod_original_formula_sum 'Rb V P O6'
_cod_database_code 9016197
_amcsd_formula_title Rb(VO2)(HPO4)

loop_
_space_group_symop_operation_xyz
x,y,z
x,1/2-y,1/2+z
-x,1/2+y,1/2-z
1/2-x,1/2+y,z
1/2+x,1/2-y,-z
1/2+x,y,1/2-z
1/2-x,-y,1/2+z
-x,-y,-z

loop_
_atom_site_label
_atom_site_fract_x
_atom_site_fract_y
_atom_site_fract_z
Rb 0.27330 0.81280 0.10010
V 0.01300 0.95280 0.75810
P 0.80200 0.89260 0.59770
O1 0.85200 0.75600 0.56100
O2 0.75400 0.01300 0.53870
O3 0.10500 0.88800 0.85390
O4 0.48200 0.94600 0.84800
O5 0.00000 0.87900 0.23800
O6 0.20400 0.09600 0.22600

loop_
_cod_related_entry_id
_cod_related_entry_database
_cod_related_entry_code
1 AMCSD 0012525
